data_4033069
loop_
_publ_author_name
'Sim\'o Padial, Joan'
'Poater, Jordi'
'Nguyen, D. Thao'
'Tinnemans, Paul'
'Bickelhaupt, F. Matthias'
'Mecinovi\'c, Jasmin'

_publ_section_title
;
 Stabilization of 2,6-Diarylanilinum Cation by Through-Space Cation-\p
 Interactions.
;
_journal_issue 18
_journal_name_full 'The Journal of organic chemistry'
_journal_page_first 9418
_journal_page_last 9424
_journal_paper_doi 10.1021/acs.joc.7b01406
_journal_volume 82
_journal_year 2017
_chemical_formula_moiety 'C20 H20 N O2, Cl, H2 O'
_chemical_formula_sum 'C20 H22 Cl N O3'
_chemical_formula_weight 359.83
_chemical_name_systematic
;
 2,6-Di(4'-methoxyphenyl)anilinium chloride
;
_space_group_crystal_system monoclinic
_space_group_IT_number 14
_space_group_name_Hall '-P 2yn'
_space_group_name_H-M_alt 'P 1 21/n 1'
_symmetry_space_group_name_Hall '-P 2yn'
_symmetry_space_group_name_H-M 'P 1 21/n 1'
_atom_sites_solution_hydrogens mixed
_atom_sites_solution_primary direct
_atom_sites_solution_secondary difmap
_audit_creation_method SHELXL-2014
_cell_angle_alpha 90
_cell_angle_beta 93.44(3)
_cell_angle_gamma 90
_cell_formula_units_Z 4
_cell_length_a 11.742(2)
_cell_length_b 5.365(2)
_cell_length_c 29.118(6)
_cell_measurement_reflns_used 286
_cell_measurement_temperature 208(2)
_cell_measurement_theta_max 27.5
_cell_measurement_theta_min 2
_cell_volume 1831.0(8)
_computing_data_collection
;
Nonius "Collect" program suite (Nonius, 1999)
;
_computing_data_reduction
;
Nonius "EvalCCD" program suite (Duisenberg, 1998)
;
_computing_molecular_graphics
;
PLATON (Spek, 2003)
;
_computing_structure_refinement 'SHELXL-97 (Sheldrick, 1997)'
_computing_structure_solution
;
DIRDIF (Beurskens et al., 1996),
PATTY (Beurskens et al., 1987)
;
_diffrn_ambient_temperature 208(2)
_diffrn_detector_area_resol_mean 18.4
_diffrn_measured_fraction_theta_full 1.000
_diffrn_measured_fraction_theta_max 1.000
_diffrn_measurement_device 'Nonius KappaCCD'
_diffrn_measurement_method 'area detector \f and \w scan'
_diffrn_radiation_monochromator graphite
_diffrn_radiation_source 'fine-focus sealed tube'
_diffrn_radiation_type MoK\a
_diffrn_radiation_wavelength 0.71073
_diffrn_reflns_av_R_equivalents 0.0845
_diffrn_reflns_av_unetI/netI 0.0256
_diffrn_reflns_Laue_measured_fraction_full 1.000
_diffrn_reflns_Laue_measured_fraction_max 1.000
_diffrn_reflns_limit_h_max 15
_diffrn_reflns_limit_h_min -15
_diffrn_reflns_limit_k_max 6
_diffrn_reflns_limit_k_min -6
_diffrn_reflns_limit_l_max 37
_diffrn_reflns_limit_l_min -37
_diffrn_reflns_number 83940
_diffrn_reflns_point_group_measured_fraction_full 1.000
_diffrn_reflns_point_group_measured_fraction_max 1.000
_diffrn_reflns_theta_full 25.242
_diffrn_reflns_theta_max 27.494
_diffrn_reflns_theta_min 1.834
_exptl_absorpt_coefficient_mu 0.227
_exptl_absorpt_correction_T_max 0.965
_exptl_absorpt_correction_T_min 0.73
_exptl_absorpt_correction_type multi-scan
_exptl_absorpt_process_details 'SADABS multiscan (Sheldrick, 1996)'
_exptl_crystal_colour colourless
_exptl_crystal_density_diffrn 1.305
_exptl_crystal_description needle
_exptl_crystal_F_000 760
_exptl_crystal_size_max 0.600
_exptl_crystal_size_mid 0.310
_exptl_crystal_size_min 0.160
_refine_diff_density_max 0.293
_refine_diff_density_min -0.250
_refine_diff_density_rms 0.053
_refine_ls_extinction_method none
_refine_ls_goodness_of_fit_ref 1.212
_refine_ls_hydrogen_treatment mixed
_refine_ls_matrix_type full
_refine_ls_number_parameters 245
_refine_ls_number_reflns 4188
_refine_ls_number_restraints 0
_refine_ls_restrained_S_all 1.212
_refine_ls_R_factor_all 0.0616
_refine_ls_R_factor_gt 0.0518
_refine_ls_shift/su_max 0.000
_refine_ls_shift/su_mean 0.000
_refine_ls_structure_factor_coef Fsqd
_refine_ls_weighting_details 'w=1/[\s^2^(Fo^2^)+(0.0352P)^2^+1.8603P] where P=(Fo^2^+2Fc^2^)/3'
_refine_ls_weighting_scheme calc
_refine_ls_wR_factor_gt 0.1283
_refine_ls_wR_factor_ref 0.1325
_reflns_Friedel_coverage 0.000
_reflns_number_gt 3576
_reflns_number_total 4188
_reflns_threshold_expression 'I > 2\s(I)'
_cod_data_source_file jo7b01406_si_003.cif
_cod_data_source_block p1333a
_cod_original_cell_volume 1831.1(8)
_cod_database_code 4033069
_shelx_space_group_comment
;
The symmetry employed for this shelxl refinement is uniquely defined
by the following loop, which should always be used as a source of
symmetry information in preference to the above space-group names.
They are only intended as comments.
;
_shelx_estimated_absorpt_t_min 0.876
_shelx_estimated_absorpt_t_max 0.965
_shelxl_version_number 2014-1

loop_
_space_group_symop_operation_xyz
'x, y, z'
'-x+1/2, y+1/2, -z+1/2'
'-x, -y, -z'
'x-1/2, -y-1/2, z-1/2'

loop_
_atom_site_label
_atom_site_type_symbol
_atom_site_fract_x
_atom_site_fract_y
_atom_site_fract_z
_atom_site_U_iso_or_equiv
_atom_site_adp_type
_atom_site_occupancy
_atom_site_site_symmetry_order
_atom_site_calc_flag
_atom_site_refinement_flags_posn
_atom_site_refinement_flags_adp
Cl1 Cl 0.77702(5) 0.01965(10) 0.35341(2) 0.03366(16) Uani 1 1 d . .
O02 O 0.43239(14) 0.1878(4) 0.15093(5) 0.0372(4) Uani 1 1 d . .
O03 O 0.92059(15) 0.7862(3) 0.52900(6) 0.0400(4) Uani 1 1 d . .
O04 O 0.69115(18) 0.6060(4) 0.25136(7) 0.0427(5) Uani 1 1 d . .
H02 H 0.730(3) 0.747(8) 0.2529(13) 0.075(12) Uiso 1 1 d . .
H03 H 0.681(3) 0.580(8) 0.2238(14) 0.079(13) Uiso 1 1 d . .
N05 N 0.63978(16) 0.5176(4) 0.34387(6) 0.0250(4) Uani 1 1 d . .
H0A H 0.681(2) 0.649(6) 0.3531(9) 0.038 Uiso 1 1 d . U
H0B H 0.630(2) 0.534(5) 0.3122(10) 0.038 Uiso 1 1 d . U
H0C H 0.683(2) 0.377(5) 0.3492(9) 0.038 Uiso 1 1 d . U
C06 C 0.53043(18) 0.5117(4) 0.36586(7) 0.0266(4) Uani 1 1 d . .
C07 C 0.63344(19) 0.6365(4) 0.44192(7) 0.0275(5) Uani 1 1 d . .
C08 C 0.43178(19) 0.4541(4) 0.33866(8) 0.0298(5) Uani 1 1 d . .
C09 C 0.43678(18) 0.2400(4) 0.19689(7) 0.0283(5) Uani 1 1 d . .
C0A C 0.43419(18) 0.3804(4) 0.28941(7) 0.0281(5) Uani 1 1 d . .
C0B C 0.7293(2) 0.4830(4) 0.44435(7) 0.0298(5) Uani 1 1 d . .
H0Z H 0.7297 0.3383 0.4262 0.036 Uiso 1 1 calc R U
C0C C 0.8238(2) 0.7499(4) 0.50084(7) 0.0300(5) Uani 1 1 d . .
C0D C 0.52885(19) 0.5749(4) 0.41239(7) 0.0288(5) Uani 1 1 d . .
C0E C 0.8240(2) 0.5400(4) 0.47313(7) 0.0325(5) Uani 1 1 d . .
H0E H 0.8885 0.4360 0.4738 0.039 Uiso 1 1 calc R U
C0F C 0.5000(2) 0.1077(4) 0.23032(8) 0.0326(5) Uani 1 1 d . .
H0F H 0.5441 -0.0295 0.2220 0.039 Uiso 1 1 calc R U
C0G C 0.4980(2) 0.1782(4) 0.27608(8) 0.0333(5) Uani 1 1 d . .
H0G H 0.5408 0.0867 0.2986 0.040 Uiso 1 1 calc R U
C0H C 0.6357(2) 0.8483(5) 0.46948(8) 0.0326(5) Uani 1 1 d . .
H0H H 0.5724 0.9557 0.4681 0.039 Uiso 1 1 calc R U
C0I C 0.3687(2) 0.5084(5) 0.25537(8) 0.0334(5) Uani 1 1 d . .
H0I H 0.3231 0.6432 0.2637 0.040 Uiso 1 1 calc R U
C0J C 0.3699(2) 0.4398(5) 0.20965(8) 0.0349(5) Uani 1 1 d . .
H0J H 0.3255 0.5281 0.1872 0.042 Uiso 1 1 calc R U
C0K C 0.7298(2) 0.9052(5) 0.49919(8) 0.0342(5) Uani 1 1 d . .
H0K H 0.7292 1.0479 0.5179 0.041 Uiso 1 1 calc R U
C0L C 0.4225(2) 0.5816(5) 0.43130(8) 0.0373(6) Uani 1 1 d . .
H0L H 0.4183 0.6194 0.4627 0.045 Uiso 1 1 calc R U
C0M C 0.3277(2) 0.4712(5) 0.35909(9) 0.0382(6) Uani 1 1 d . .
H0M H 0.2596 0.4395 0.3414 0.046 Uiso 1 1 calc R U
C0N C 0.5079(2) -0.0006(5) 0.13626(9) 0.0423(6) Uani 1 1 d . .
H0D H 0.5857 0.0422 0.1463 0.063 Uiso 1 1 calc R U
H0N H 0.5014 -0.0127 0.1030 0.063 Uiso 1 1 calc R U
H0O H 0.4879 -0.1593 0.1495 0.063 Uiso 1 1 calc R U
C0O C 0.3232(2) 0.5339(5) 0.40496(9) 0.0424(6) Uani 1 1 d . .
H0P H 0.2524 0.5442 0.4183 0.051 Uiso 1 1 calc R U
C0P C 0.9239(3) 0.9949(5) 0.55952(9) 0.0452(6) Uani 1 1 d . .
H0Q H 0.9966 0.9979 0.5772 0.068 Uiso 1 1 calc R U
H0R H 0.8626 0.9809 0.5803 0.068 Uiso 1 1 calc R U
H0S H 0.9147 1.1475 0.5418 0.068 Uiso 1 1 calc R U

loop_
_atom_site_aniso_label
_atom_site_aniso_U_11
_atom_site_aniso_U_22
_atom_site_aniso_U_33
_atom_site_aniso_U_23
_atom_site_aniso_U_13
_atom_site_aniso_U_12
Cl1 0.0391(3) 0.0254(3) 0.0365(3) -0.0008(2) 0.0025(2) 0.0009(2)
O02 0.0339(9) 0.0485(11) 0.0289(8) -0.0020(7) -0.0005(7) 0.0038(8)
O03 0.0428(10) 0.0416(10) 0.0341(9) -0.0068(8) -0.0100(7) 0.0073(8)
O04 0.0498(12) 0.0438(11) 0.0348(10) 0.0019(9) 0.0040(8) -0.0102(9)
N05 0.0247(9) 0.0259(10) 0.0247(9) -0.0023(8) 0.0024(7) -0.0005(8)
C06 0.0266(10) 0.0261(11) 0.0273(10) -0.0008(9) 0.0045(8) 0.0006(9)
C07 0.0324(11) 0.0294(11) 0.0211(9) 0.0011(8) 0.0040(8) 0.0001(9)
C08 0.0298(11) 0.0266(11) 0.0329(11) -0.0025(9) 0.0014(9) -0.0016(9)
C09 0.0229(10) 0.0320(12) 0.0298(11) -0.0004(9) -0.0010(8) -0.0036(9)
C0A 0.0242(10) 0.0294(11) 0.0303(11) -0.0030(9) -0.0013(8) -0.0032(9)
C0B 0.0398(12) 0.0279(11) 0.0219(10) -0.0025(9) 0.0026(9) 0.0041(10)
C0C 0.0358(12) 0.0324(12) 0.0213(9) 0.0014(9) -0.0016(8) 0.0006(10)
C0D 0.0306(11) 0.0289(11) 0.0272(10) -0.0014(9) 0.0043(9) 0.0016(9)
C0E 0.0385(12) 0.0321(12) 0.0266(11) 0.0007(9) -0.0004(9) 0.0099(10)
C0F 0.0334(12) 0.0275(11) 0.0360(12) -0.0057(9) -0.0043(9) 0.0043(9)
C0G 0.0355(12) 0.0298(12) 0.0334(12) -0.0003(9) -0.0087(9) 0.0041(10)
C0H 0.0356(12) 0.0328(12) 0.0295(11) -0.0032(9) 0.0040(9) 0.0080(10)
C0I 0.0288(11) 0.0305(12) 0.0409(12) -0.0003(10) 0.0019(9) 0.0047(9)
C0J 0.0314(12) 0.0367(13) 0.0361(12) 0.0065(10) -0.0029(9) 0.0044(10)
C0K 0.0445(14) 0.0292(12) 0.0289(11) -0.0063(9) 0.0016(10) 0.0051(10)
C0L 0.0371(13) 0.0452(14) 0.0307(12) -0.0037(10) 0.0101(10) 0.0002(11)
C0M 0.0277(12) 0.0438(14) 0.0430(13) -0.0054(11) 0.0020(10) -0.0037(11)
C0N 0.0463(15) 0.0447(15) 0.0363(13) -0.0108(11) 0.0053(11) -0.0034(12)
C0O 0.0295(12) 0.0539(16) 0.0450(14) -0.0023(13) 0.0116(10) -0.0003(12)
C0P 0.0581(17) 0.0402(14) 0.0356(13) -0.0067(11) -0.0127(12) -0.0005(13)

loop_
_atom_type_symbol
_atom_type_description
_atom_type_scat_dispersion_real
_atom_type_scat_dispersion_imag
_atom_type_scat_source
C C 0.0033 0.0016 'International Tables Vol C Tables 4.2.6.8 and 6.1.1.4'
H H 0.0000 0.0000 'International Tables Vol C Tables 4.2.6.8 and 6.1.1.4'
N N 0.0061 0.0033 'International Tables Vol C Tables 4.2.6.8 and 6.1.1.4'
O O 0.0106 0.0060 'International Tables Vol C Tables 4.2.6.8 and 6.1.1.4'
Cl Cl 0.1484 0.1585 'International Tables Vol C Tables 4.2.6.8 and 6.1.1.4'

loop_
_geom_angle_atom_site_label_1
_geom_angle_atom_site_label_2
_geom_angle_atom_site_label_3
_geom_angle
C09 O02 C0N 116.82(19)
C0C O03 C0P 118.2(2)
H02 O04 H03 104(4)
C06 N05 H0A 111.3(17)
C06 N05 H0B 112.4(17)
H0A N05 H0B 105(2)
C06 N05 H0C 113.7(17)
H0A N05 H0C 108(2)
H0B N05 H0C 106(2)
C0D C06 C08 123.0(2)
C0D C06 N05 118.68(19)
C08 C06 N05 118.29(19)
C0H C07 C0B 117.8(2)
C0H C07 C0D 120.0(2)
C0B C07 C0D 122.2(2)
C0M C08 C06 117.5(2)
C0M C08 C0A 119.7(2)
C06 C08 C0A 122.8(2)
O02 C09 C0F 124.8(2)
O02 C09 C0J 115.5(2)
C0F C09 C0J 119.6(2)
C0G C0A C0I 118.0(2)
C0G C0A C08 121.3(2)
C0I C0A C08 120.7(2)
C0E C0B C07 121.1(2)
C0E C0B H0Z 119.4
C07 C0B H0Z 119.4
O03 C0C C0K 124.4(2)
O03 C0C C0E 115.6(2)
C0K C0C C0E 119.9(2)
C0L C0D C06 116.9(2)
C0L C0D C07 119.5(2)
C06 C0D C07 123.60(19)
C0C C0E C0B 120.2(2)
C0C C0E H0E 119.9
C0B C0E H0E 119.9
C09 C0F C0G 119.8(2)
C09 C0F H0F 120.1
C0G C0F H0F 120.1
C0F C0G C0A 121.5(2)
C0F C0G H0G 119.2
C0A C0G H0G 119.2
C07 C0H C0K 121.6(2)
C07 C0H H0H 119.2
C0K C0H H0H 119.2
C0J C0I C0A 121.0(2)
C0J C0I H0I 119.5
C0A C0I H0I 119.5
C0I C0J C09 120.0(2)
C0I C0J H0J 120.0
C09 C0J H0J 120.0
C0C C0K C0H 119.4(2)
C0C C0K H0K 120.3
C0H C0K H0K 120.3
C0O C0L C0D 121.5(2)
C0O C0L H0L 119.3
C0D C0L H0L 119.3
C0O C0M C08 120.9(2)
C0O C0M H0M 119.5
C08 C0M H0M 119.5
O02 C0N H0D 109.5
O02 C0N H0N 109.5
H0D C0N H0N 109.5
O02 C0N H0O 109.5
H0D C0N H0O 109.5
H0N C0N H0O 109.5
C0L C0O C0M 120.2(2)
C0L C0O H0P 119.9
C0M C0O H0P 119.9
O03 C0P H0Q 109.5
O03 C0P H0R 109.5
H0Q C0P H0R 109.5
O03 C0P H0S 109.5
H0Q C0P H0S 109.5
H0R C0P H0S 109.5

loop_
_geom_bond_atom_site_label_1
_geom_bond_atom_site_label_2
_geom_bond_distance
O02 C09 1.365(3)
O02 C0N 1.426(3)
O03 C0C 1.375(3)
O03 C0P 1.429(3)
O04 H02 0.88(4)
O04 H03 0.82(4)
N05 C06 1.469(3)
N05 H0A 0.89(3)
N05 H0B 0.93(3)
N05 H0C 0.92(3)
C06 C0D 1.398(3)
C06 C08 1.398(3)
C07 C0H 1.390(3)
C07 C0B 1.393(3)
C07 C0D 1.493(3)
C08 C0M 1.394(3)
C08 C0A 1.490(3)
C09 C0F 1.384(3)
C09 C0J 1.392(3)
C0A C0G 1.387(3)
C0A C0I 1.398(3)
C0B C0E 1.386(3)
C0B H0Z 0.9400
C0C C0K 1.381(3)
C0C C0E 1.385(3)
C0D C0L 1.395(3)
C0E H0E 0.9400
C0F C0G 1.386(3)
C0F H0F 0.9400
C0G H0G 0.9400
C0H C0K 1.395(3)
C0H H0H 0.9400
C0I C0J 1.382(3)
C0I H0I 0.9400
C0J H0J 0.9400
C0K H0K 0.9400
C0L C0O 1.380(4)
C0L H0L 0.9400
C0M C0O 1.381(4)
C0M H0M 0.9400
C0N H0D 0.9700
C0N H0N 0.9700
C0N H0O 0.9700
C0O H0P 0.9400
C0P H0Q 0.9700
C0P H0R 0.9700
C0P H0S 0.9700

loop_
_geom_torsion_atom_site_label_1
_geom_torsion_atom_site_label_2
_geom_torsion_atom_site_label_3
_geom_torsion_atom_site_label_4
_geom_torsion
C0D C06 C08 C0M 2.6(4)
N05 C06 C08 C0M -174.4(2)
C0D C06 C08 C0A -178.3(2)
N05 C06 C08 C0A 4.7(3)
C0N O02 C09 C0F -6.8(3)
C0N O02 C09 C0J 174.4(2)
C0M C08 C0A C0G -124.0(3)
C06 C08 C0A C0G 56.9(3)
C0M C08 C0A C0I 53.7(3)
C06 C08 C0A C0I -125.4(3)
C0H C07 C0B C0E -0.3(3)
C0D C07 C0B C0E -177.9(2)
C0P O03 C0C C0K 1.6(3)
C0P O03 C0C C0E -177.9(2)
C08 C06 C0D C0L -0.7(3)
N05 C06 C0D C0L 176.3(2)
C08 C06 C0D C07 179.9(2)
N05 C06 C0D C07 -3.1(3)
C0H C07 C0D C0L -47.6(3)
C0B C07 C0D C0L 129.9(2)
C0H C07 C0D C06 131.7(2)
C0B C07 C0D C06 -50.7(3)
O03 C0C C0E C0B 178.3(2)
C0K C0C C0E C0B -1.2(3)
C07 C0B C0E C0C 1.3(3)
O02 C09 C0F C0G 179.9(2)
C0J C09 C0F C0G -1.3(4)
C09 C0F C0G C0A -0.3(4)
C0I C0A C0G C0F 1.8(4)
C08 C0A C0G C0F 179.6(2)
C0B C07 C0H C0K -0.9(3)
C0D C07 C0H C0K 176.8(2)
C0G C0A C0I C0J -1.7(3)
C08 C0A C0I C0J -179.5(2)
C0A C0I C0J C09 0.2(4)
O02 C09 C0J C0I -179.8(2)
C0F C09 C0J C0I 1.4(4)
O03 C0C C0K C0H -179.4(2)
C0E C0C C0K C0H 0.0(4)
C07 C0H C0K C0C 1.0(4)
C06 C0D C0L C0O -1.5(4)
C07 C0D C0L C0O 177.9(2)
C06 C08 C0M C0O -2.3(4)
C0A C08 C0M C0O 178.6(2)
C0D C0L C0O C0M 1.8(4)
C08 C0M C0O C0L 0.2(4)
